data_4133788
loop_
_publ_author_name
'Lv, Ze-Jie'
'Huang, Zhe'
'Shen, Jinghang'
'Zhang, Wen-Xiong'
'Xi, Zhenfeng'

_publ_section_title
;
 Well-Defined Scandacyclopropenes: Synthesis, Structure, and Reactivity.
;
_journal_issue 51
_journal_name_full 'Journal of the American Chemical Society'
_journal_page_first 20547
_journal_page_last 20555
_journal_paper_doi 10.1021/jacs.9b11631
_journal_volume 141
_journal_year 2019
_chemical_formula_moiety 'C35 H48 N4 O Sc, C18 H36 K N2 O6'
_chemical_formula_sum 'C53 H84 K N6 O7 Sc'
_chemical_formula_weight 1001.32
_space_group_crystal_system monoclinic
_space_group_IT_number 14
_space_group_name_Hall '-P 2yn'
_space_group_name_H-M_alt 'P 1 21/n 1'
_atom_sites_solution_hydrogens mixed
_atom_sites_solution_primary iterative
_audit_creation_date 2019-10-27
_audit_creation_method
;
Olex2 1.2
(compiled 2018.05.29 svn.r3508 for OlexSys, GUI svn.r5506)
;
_cell_angle_alpha 90
_cell_angle_beta 103.475(3)
_cell_angle_gamma 90
_cell_formula_units_Z 4
_cell_length_a 10.7441(4)
_cell_length_b 25.3512(7)
_cell_length_c 21.2161(6)
_cell_measurement_reflns_used 24668
_cell_measurement_temperature 179.99(10)
_cell_measurement_theta_max 28.8010
_cell_measurement_theta_min 2.5290
_cell_volume 5619.7(3)
_computing_cell_refinement 'CrysAlisPro 1.171.39.28b (Rigaku OD, 2015)'
_computing_data_collection 'CrysAlisPro 1.171.39.28b (Rigaku OD, 2015)'
_computing_data_reduction 'CrysAlisPro 1.171.39.28b (Rigaku OD, 2015)'
_computing_molecular_graphics 'Olex2 (Dolomanov et al., 2009)'
_computing_publication_material 'Olex2 (Dolomanov et al., 2009)'
_computing_structure_refinement 'ShelXL (Sheldrick, 2015)'
_computing_structure_solution 'olex2.solve (Bourhis et al., 2015)'
_diffrn_ambient_environment N~2~
_diffrn_ambient_temperature 179.99(10)
_diffrn_detector 'CCD plate'
_diffrn_measured_fraction_theta_full 0.999
_diffrn_measured_fraction_theta_max 0.999
_diffrn_measurement_details
;
List of Runs (angles in degrees, time in seconds):

  # Type    Start    End  Width  t~exp~   \w     \q     \k     \f   Frames
--------------------------------------------------------------------------
  1  \w    -44.00  82.00   0.50    4.60    --   -5.70  23.00 -96.00  252
  2  \w    -33.00  17.00   0.50    4.60    --   -5.70 -82.00  60.00  100
  3  \w    -89.00  24.00   0.50    4.60    --   -5.70 -37.00-120.00  226
  4  \w    -46.00  -2.00   0.50    4.60    --   -5.70 -77.00-180.00   88
  5  \w     -4.00  30.00   0.50    4.60    --   -5.70 -82.00 120.00   68
  6  \w      7.00  95.00   0.50    4.60    --    6.00  57.00 150.00  176
  7  \w     -3.00  69.00   0.50    4.60    --    6.00  19.00  60.00  144
  8  \w    -45.00  34.00   0.50    4.60    --    6.00 -57.00  30.00  158
;
_diffrn_measurement_device 'four-circle diffractometer'
_diffrn_measurement_device_type 'XtaLAB AFC12 (RINC): Kappa single'
_diffrn_measurement_method '\w scans'
_diffrn_orient_matrix_type 'CrysAlisPro convention (1999,Acta A55,543-557)'
_diffrn_orient_matrix_UB_11 -0.0304664000
_diffrn_orient_matrix_UB_12 -0.0085025000
_diffrn_orient_matrix_UB_13 -0.0185624000
_diffrn_orient_matrix_UB_21 0.0126358000
_diffrn_orient_matrix_UB_22 -0.0001088000
_diffrn_orient_matrix_UB_23 -0.0277787000
_diffrn_orient_matrix_UB_31 0.0096777000
_diffrn_orient_matrix_UB_32 -0.0266632000
_diffrn_orient_matrix_UB_33 0.0060028000
_diffrn_radiation_monochromator graphite
_diffrn_radiation_probe x-ray
_diffrn_radiation_type MoK\a
_diffrn_radiation_wavelength 0.71073
_diffrn_reflns_av_R_equivalents 0.0395
_diffrn_reflns_av_unetI/netI 0.0222
_diffrn_reflns_Laue_measured_fraction_full 0.999
_diffrn_reflns_Laue_measured_fraction_max 0.999
_diffrn_reflns_limit_h_max 13
_diffrn_reflns_limit_h_min -13
_diffrn_reflns_limit_k_max 31
_diffrn_reflns_limit_k_min -31
_diffrn_reflns_limit_l_max 26
_diffrn_reflns_limit_l_min -26
_diffrn_reflns_number 102744
_diffrn_reflns_point_group_measured_fraction_full 0.999
_diffrn_reflns_point_group_measured_fraction_max 0.999
_diffrn_reflns_theta_full 25.242
_diffrn_reflns_theta_max 26.022
_diffrn_reflns_theta_min 1.974
_diffrn_source 'fine-focus sealed X-ray tube'
_diffrn_source_type 'Enhance (Mo) X-ray Source'
_exptl_absorpt_coefficient_mu 0.257
_exptl_absorpt_correction_T_max 1.00000
_exptl_absorpt_correction_T_min 0.92802
_exptl_absorpt_correction_type multi-scan
_exptl_absorpt_process_details
;
CrysAlisPro 1.171.39.28b (Rigaku Oxford Diffraction, 2015)
Empirical absorption correction using spherical harmonics,
 implemented in SCALE3 ABSPACK scaling algorithm.
;
_exptl_crystal_colour 'clear light orange'
_exptl_crystal_colour_lustre clear
_exptl_crystal_colour_modifier light
_exptl_crystal_colour_primary orange
_exptl_crystal_density_diffrn 1.184
_exptl_crystal_description block
_exptl_crystal_F_000 2160
_exptl_crystal_size_max 0.07
_exptl_crystal_size_mid 0.06
_exptl_crystal_size_min 0.05
_refine_diff_density_max 0.448
_refine_diff_density_min -0.337
_refine_diff_density_rms 0.038
_refine_ls_extinction_method none
_refine_ls_goodness_of_fit_ref 1.047
_refine_ls_hydrogen_treatment constr
_refine_ls_matrix_type full
_refine_ls_number_parameters 616
_refine_ls_number_reflns 11061
_refine_ls_number_restraints 0
_refine_ls_restrained_S_all 1.047
_refine_ls_R_factor_all 0.0468
_refine_ls_R_factor_gt 0.0396
_refine_ls_shift/su_max 0.002
_refine_ls_shift/su_mean 0.000
_refine_ls_structure_factor_coef Fsqd
_refine_ls_weighting_details 'w=1/[\s^2^(Fo^2^)+(0.0371P)^2^+2.9853P] where P=(Fo^2^+2Fc^2^)/3'
_refine_ls_weighting_scheme calc
_refine_ls_wR_factor_gt 0.0929
_refine_ls_wR_factor_ref 0.0966
_reflns_Friedel_coverage 0.000
_reflns_number_gt 9754
_reflns_number_total 11061
_reflns_threshold_expression 'I > 2\s(I)'
_cod_data_source_file ja9b11631_si_002.cif
_cod_data_source_block 6
_cod_depositor_comments 'Adding full bibliography for 4133782--4133791.cif.'
_cod_database_code 4133788
_shelx_shelxl_version_number 2017/1
_chemical_oxdiff_formula 'CH N O P S'
_shelx_space_group_comment
;
The symmetry employed for this shelxl refinement is uniquely defined
by the following loop, which should always be used as a source of
symmetry information in preference to the above space-group names.
They are only intended as comments.
;
_reflns_odcompleteness_completeness 99.90
_reflns_odcompleteness_iscentric 1
_reflns_odcompleteness_theta 27.42
_olex2_refinement_description
;
1. Fixed Uiso
 At 1.2 times of:
  All C(H) groups, {H31A,H31B,H31C} of C31, {H33A,H33B,H33C} of C33, {H22A,
  H22B,H22C} of C22, {H16A,H16B,H16C} of C16, {H25A,H25B,H25C} of C25, {H24A,
  H24B,H24C} of C24, {H35A,H35B,H35C} of C35, All C(H,H) groups
 At 1.5 times of:
  {H34A,H34B,H34C} of C34, {H17A,H17B,H17C} of C17, {H32A,H32B,H32C} of C32
2.a Riding coordinates:
 C4(H4), C6(H6), C7(H7), C11(H11), C13(H13), C14(H14), C15(H15), C16(H16A,H16B,
 H16C), C19(H19A,H19B), C20(H20A,H20B), C21(H21A,H21B), C22(H22A,H22B,H22C),
 C23(H23), C24(H24A,H24B,H24C), C25(H25A,H25B,H25C), C31(H31A,H31B,H31C),
 C33(H33A,H33B,H33C), C35(H35A,H35B,H35C), C36(H36A,H36B), C37(H37A,H37B),
 C38(H38A,H38B), C39(H39A,H39B), C40(H40A,H40B), C41(H41A,H41B), C43(H43A,H43B),
  C44(H44A,H44B), C45(H45A,H45B), C46(H46A,H46B), C47(H47A,H47B), C48(H48A,
 H48B), C50(H50A,H50B), C51(H51A,H51B), C52(H52A,H52B), C53(H53A,H53B)
2.b Secondary CH2 refined with riding coordinates:
 C42(H42A,H42B), C49(H49A,H49B)
2.c Aromatic/amide H refined with riding coordinates:
 C5(H5), C8(H8), C10(H10), C12(H12)
2.d Idealised Me refined as rotating group:
 C17(H17A,H17B,H17C), C32(H32A,H32B,H32C), C34(H34A,H34B,H34C)
;
_olex2_submission_special_instructions 'No special instructions were received'
_oxdiff_exptl_absorpt_empirical_details
;
Empirical correction (ABSPACK) includes:
- Absorption correction using spherical harmonics
- Frame scaling
;
_oxdiff_exptl_absorpt_empirical_full_max 1.159
_oxdiff_exptl_absorpt_empirical_full_min 0.770

loop_
_space_group_symop_operation_xyz
'x, y, z'
'-x+1/2, y+1/2, -z+1/2'
'-x, -y, -z'
'x-1/2, -y-1/2, z-1/2'

loop_
_atom_site_label
_atom_site_type_symbol
_atom_site_fract_x
_atom_site_fract_y
_atom_site_fract_z
_atom_site_U_iso_or_equiv
_atom_site_adp_type
_atom_site_occupancy
_atom_site_site_symmetry_order
_atom_site_calc_flag
_atom_site_refinement_flags_posn
Sc1 Sc 0.33754(3) 0.56104(2) 0.74209(2) 0.02400(8) Uani 1 1 d .
O1 O 0.41345(10) 0.62418(4) 0.79625(5) 0.0325(2) Uani 1 1 d .
N1 N 0.37091(14) 0.66784(6) 0.81980(7) 0.0394(3) Uani 1 1 d .
N2 N 0.26561(14) 0.68759(6) 0.79024(7) 0.0398(3) Uani 1 1 d .
N3 N 0.53963(12) 0.54277(5) 0.73916(6) 0.0291(3) Uani 1 1 d .
N4 N 0.38320(12) 0.52086(5) 0.65500(6) 0.0294(3) Uani 1 1 d .
C1 C 0.20640(14) 0.62813(6) 0.69254(8) 0.0281(3) Uani 1 1 d .
C2 C 0.18880(14) 0.67070(6) 0.72897(7) 0.0282(3) Uani 1 1 d .
C3 C 0.13462(14) 0.62705(6) 0.62349(8) 0.0302(3) Uani 1 1 d .
C4 C 0.06897(16) 0.58204(7) 0.59537(9) 0.0382(4) Uani 1 1 d .
H4 H 0.062057 0.553577 0.621979 0.046 Uiso 1 1 d R
C5 C 0.00949(18) 0.57974(9) 0.52999(10) 0.0493(5) Uani 1 1 d .
H5 H -0.036229 0.548904 0.512759 0.059 Uiso 1 1 calc R
C6 C 0.0161(2) 0.62174(9) 0.48987(10) 0.0546(5) Uani 1 1 d .
H6 H -0.025068 0.619801 0.446190 0.065 Uiso 1 1 d R
C7 C 0.08133(19) 0.66644(9) 0.51589(9) 0.0494(5) Uani 1 1 d .
H7 H 0.086588 0.695270 0.489602 0.059 Uiso 1 1 d R
C8 C 0.13860(16) 0.66936(7) 0.58159(8) 0.0363(4) Uani 1 1 d .
H8 H 0.181561 0.700858 0.598537 0.044 Uiso 1 1 calc R
C9 C 0.07931(15) 0.70880(6) 0.71173(8) 0.0294(3) Uani 1 1 d .
C10 C -0.04480(16) 0.69061(7) 0.68757(8) 0.0368(4) Uani 1 1 d .
H10 H -0.058501 0.653951 0.679578 0.044 Uiso 1 1 calc R
C11 C -0.14897(18) 0.72439(9) 0.67483(9) 0.0479(5) Uani 1 1 d .
H11 H -0.230289 0.710377 0.659232 0.057 Uiso 1 1 d R
C12 C -0.1318(2) 0.77744(9) 0.68500(10) 0.0547(6) Uani 1 1 d .
H12 H -0.203009 0.800714 0.675724 0.066 Uiso 1 1 calc R
C13 C -0.0103(2) 0.79672(8) 0.70881(11) 0.0563(6) Uani 1 1 d .
H13 H 0.004228 0.832502 0.717436 0.068 Uiso 1 1 d R
C14 C 0.09472(18) 0.76284(7) 0.72306(10) 0.0432(4) Uani 1 1 d .
H14 H 0.176378 0.776226 0.739985 0.052 Uiso 1 1 d R
C15 C 0.67265(15) 0.55489(6) 0.77107(8) 0.0324(4) Uani 1 1 d .
H15 H 0.728709 0.526895 0.761701 0.039 Uiso 1 1 d R
C16 C 0.68819(17) 0.55713(7) 0.84392(9) 0.0403(4) Uani 1 1 d .
H16A H 0.634834 0.584597 0.854188 0.048 Uiso 1 1 d R
H16B H 0.775594 0.563567 0.865848 0.048 Uiso 1 1 d R
H16C H 0.661304 0.523727 0.857538 0.048 Uiso 1 1 d R
C17 C 0.71353(17) 0.60709(7) 0.74666(9) 0.0399(4) Uani 1 1 d .
H17A H 0.706911 0.604764 0.699888 0.060 Uiso 1 1 calc GR
H17B H 0.802288 0.614747 0.768946 0.060 Uiso 1 1 calc GR
H17C H 0.657707 0.635372 0.755441 0.060 Uiso 1 1 calc GR
C18 C 0.50901(15) 0.52144(6) 0.68030(8) 0.0276(3) Uani 1 1 d .
C19 C 0.60929(16) 0.49738(7) 0.64880(8) 0.0338(4) Uani 1 1 d .
H19A H 0.574256 0.494886 0.602486 0.041 Uiso 1 1 d R
H19B H 0.683566 0.520326 0.655966 0.041 Uiso 1 1 d R
C20 C 0.65009(17) 0.44212(7) 0.67603(9) 0.0383(4) Uani 1 1 d .
H20A H 0.573554 0.420951 0.672758 0.046 Uiso 1 1 d R
H20B H 0.692264 0.445091 0.721598 0.046 Uiso 1 1 d R
C21 C 0.7385(2) 0.41427(8) 0.64034(10) 0.0489(5) Uani 1 1 d .
H21A H 0.690953 0.406971 0.596400 0.059 Uiso 1 1 d R
H21B H 0.807193 0.438301 0.637450 0.059 Uiso 1 1 d R
C22 C 0.7914(3) 0.36295(10) 0.67222(13) 0.0708(7) Uani 1 1 d .
H22A H 0.860767 0.370149 0.708811 0.085 Uiso 1 1 d R
H22B H 0.728157 0.341849 0.685931 0.085 Uiso 1 1 d R
H22C H 0.823077 0.344079 0.639971 0.085 Uiso 1 1 d R
C23 C 0.32230(16) 0.50344(6) 0.58916(8) 0.0336(4) Uani 1 1 d .
H23 H 0.230122 0.504741 0.586929 0.040 Uiso 1 1 d R
C24 C 0.34935(19) 0.44695(7) 0.57038(10) 0.0446(4) Uani 1 1 d .
H24A H 0.342884 0.423384 0.604843 0.054 Uiso 1 1 d R
H24B H 0.289294 0.436614 0.531343 0.054 Uiso 1 1 d R
H24C H 0.434604 0.445524 0.563523 0.054 Uiso 1 1 d R
C25 C 0.34097(19) 0.54265(8) 0.53765(9) 0.0440(4) Uani 1 1 d .
H25A H 0.426288 0.540011 0.531318 0.053 Uiso 1 1 d R
H25B H 0.280578 0.534641 0.497728 0.053 Uiso 1 1 d R
H25C H 0.326278 0.577851 0.550958 0.053 Uiso 1 1 d R
C26 C 0.31439(16) 0.51910(7) 0.84716(8) 0.0345(4) Uani 1 1 d .
C27 C 0.33018(16) 0.47736(6) 0.80515(9) 0.0352(4) Uani 1 1 d .
C28 C 0.21782(17) 0.47524(7) 0.75433(9) 0.0373(4) Uani 1 1 d .
C29 C 0.13514(16) 0.51568(7) 0.76523(9) 0.0360(4) Uani 1 1 d .
C30 C 0.19434(17) 0.54275(7) 0.82196(9) 0.0356(4) Uani 1 1 d .
C31 C 0.4050(2) 0.53417(9) 0.91000(9) 0.0551(5) Uani 1 1 d .
H31A H 0.477027 0.510802 0.915933 0.066 Uiso 1 1 d R
H31B H 0.364327 0.530242 0.945533 0.066 Uiso 1 1 d R
H31C H 0.433567 0.569962 0.908483 0.066 Uiso 1 1 d R
C32 C 0.4415(2) 0.44018(8) 0.81471(13) 0.0567(6) Uani 1 1 d .
H32A H 0.515435 0.455853 0.844815 0.085 Uiso 1 1 calc GR
H32B H 0.462876 0.433546 0.772968 0.085 Uiso 1 1 calc GR
H32C H 0.418934 0.406836 0.832611 0.085 Uiso 1 1 calc GR
C33 C 0.1849(2) 0.43397(8) 0.70235(11) 0.0612(6) Uani 1 1 d .
H33A H 0.161348 0.449512 0.659973 0.073 Uiso 1 1 d R
H33B H 0.115508 0.412862 0.709623 0.073 Uiso 1 1 d R
H33C H 0.259268 0.412232 0.705443 0.073 Uiso 1 1 d R
C34 C -0.00346(18) 0.52268(10) 0.73031(12) 0.0613(6) Uani 1 1 d .
H34A H -0.020340 0.560050 0.719919 0.092 Uiso 1 1 calc GR
H34B H -0.058693 0.510523 0.758180 0.092 Uiso 1 1 calc GR
H34C H -0.021227 0.502002 0.690174 0.092 Uiso 1 1 calc GR
C35 C 0.1328(2) 0.58600(8) 0.85277(11) 0.0548(5) Uani 1 1 d .
H35A H 0.077948 0.606999 0.820100 0.066 Uiso 1 1 d R
H35B H 0.083428 0.570169 0.880040 0.066 Uiso 1 1 d R
H35C H 0.197998 0.608079 0.878580 0.066 Uiso 1 1 d R
K1 K 0.50836(3) 0.79993(2) 0.52659(2) 0.03298(9) Uani 1 1 d .
O2 O 0.39130(14) 0.75974(5) 0.40381(6) 0.0502(3) Uani 1 1 d .
O3 O 0.26448(12) 0.83728(6) 0.46299(8) 0.0533(4) Uani 1 1 d .
O4 O 0.74467(11) 0.83369(5) 0.50402(6) 0.0408(3) Uani 1 1 d .
O5 O 0.62282(15) 0.89793(5) 0.58060(7) 0.0551(4) Uani 1 1 d .
O6 O 0.57294(11) 0.69814(4) 0.57565(6) 0.0352(3) Uani 1 1 d .
O7 O 0.41630(12) 0.76275(5) 0.63248(6) 0.0417(3) Uani 1 1 d .
N5 N 0.65805(14) 0.72817(6) 0.45852(7) 0.0366(3) Uani 1 1 d .
N6 N 0.36283(19) 0.87401(7) 0.59717(10) 0.0572(5) Uani 1 1 d .
C36 C 0.5729(2) 0.70820(8) 0.39883(9) 0.0524(5) Uani 1 1 d .
H36A H 0.624966 0.698552 0.368898 0.063 Uiso 1 1 d R
H36B H 0.530556 0.676602 0.408868 0.063 Uiso 1 1 d R
C37 C 0.4808(2) 0.74950(9) 0.36517(9) 0.0580(6) Uani 1 1 d .
H37A H 0.433623 0.735312 0.323986 0.070 Uiso 1 1 d R
H37B H 0.522853 0.781582 0.356436 0.070 Uiso 1 1 d R
C38 C 0.2876(2) 0.79085(9) 0.36953(11) 0.0641(7) Uani 1 1 d .
H38A H 0.317914 0.823734 0.355150 0.077 Uiso 1 1 d R
H38B H 0.241714 0.771604 0.331700 0.077 Uiso 1 1 d R
C39 C 0.2002(2) 0.80297(9) 0.41235(13) 0.0681(7) Uani 1 1 d .
H39A H 0.179464 0.770355 0.431434 0.082 Uiso 1 1 d R
H39B H 0.121104 0.818605 0.387954 0.082 Uiso 1 1 d R
C40 C 0.1832(2) 0.85620(11) 0.50188(14) 0.0710(7) Uani 1 1 d .
H40A H 0.156464 0.826760 0.524769 0.085 Uiso 1 1 d R
H40B H 0.107474 0.872180 0.474649 0.085 Uiso 1 1 d R
C41 C 0.2541(3) 0.89613(10) 0.54902(15) 0.0750(8) Uani 1 1 d .
H41A H 0.283833 0.924440 0.525468 0.090 Uiso 1 1 d R
H41B H 0.194653 0.911220 0.572158 0.090 Uiso 1 1 d R
C42 C 0.7643(2) 0.75743(8) 0.44182(10) 0.0488(5) Uani 1 1 d .
H42A H 0.730402 0.777986 0.401827 0.059 Uiso 1 1 calc R
H42B H 0.826953 0.731785 0.432298 0.059 Uiso 1 1 calc R
C43 C 0.83204(18) 0.79408(8) 0.49339(11) 0.0499(5) Uani 1 1 d .
H43A H 0.904034 0.810490 0.480676 0.060 Uiso 1 1 d R
H43B H 0.864784 0.774190 0.532816 0.060 Uiso 1 1 d R
C44 C 0.80792(19) 0.87509(8) 0.54343(10) 0.0475(5) Uani 1 1 d .
H44A H 0.844759 0.861700 0.586596 0.057 Uiso 1 1 d R
H44B H 0.876739 0.889130 0.525826 0.057 Uiso 1 1 d R
C45 C 0.7139(2) 0.91717(8) 0.54702(10) 0.0509(5) Uani 1 1 d .
H45A H 0.759328 0.947299 0.569501 0.061 Uiso 1 1 d R
H45B H 0.671558 0.928389 0.503631 0.061 Uiso 1 1 d R
C46 C 0.5335(3) 0.93762(9) 0.58763(15) 0.0787(8) Uani 1 1 d .
H46A H 0.581210 0.967011 0.610733 0.094 Uiso 1 1 d R
H46B H 0.486660 0.950591 0.545793 0.094 Uiso 1 1 d R
C47 C 0.4491(3) 0.91649(9) 0.62924(15) 0.0798(9) Uani 1 1 d .
H47A H 0.397805 0.945825 0.638248 0.096 Uiso 1 1 d R
H47B H 0.497385 0.902955 0.670438 0.096 Uiso 1 1 d R
C48 C 0.70864(18) 0.68471(7) 0.50263(9) 0.0399(4) Uani 1 1 d .
H48A H 0.740365 0.657637 0.478200 0.048 Uiso 1 1 d R
H48B H 0.780075 0.697217 0.536220 0.048 Uiso 1 1 d R
C49 C 0.61060(19) 0.66030(7) 0.53462(9) 0.0411(4) Uani 1 1 d .
H49A H 0.535176 0.648633 0.501161 0.049 Uiso 1 1 calc R
H49B H 0.647786 0.629101 0.560283 0.049 Uiso 1 1 calc R
C50 C 0.48367(17) 0.67741(7) 0.60968(10) 0.0419(4) Uani 1 1 d .
H50A H 0.400920 0.672101 0.580117 0.050 Uiso 1 1 d R
H50B H 0.514040 0.643621 0.628627 0.050 Uiso 1 1 d R
C51 C 0.47327(18) 0.71531(8) 0.66184(9) 0.0443(4) Uani 1 1 d .
H51A H 0.556870 0.722776 0.689478 0.053 Uiso 1 1 d R
H51B H 0.420140 0.700166 0.688408 0.053 Uiso 1 1 d R
C52 C 0.4093(2) 0.80238(9) 0.67890(11) 0.0545(5) Uani 1 1 d .
H52A H 0.493277 0.817612 0.696001 0.065 Uiso 1 1 d R
H52B H 0.378907 0.787582 0.714661 0.065 Uiso 1 1 d R
C53 C 0.3170(2) 0.84394(9) 0.64671(12) 0.0600(6) Uani 1 1 d .
H53A H 0.236683 0.827417 0.625617 0.072 Uiso 1 1 d R
H53B H 0.299913 0.868217 0.678987 0.072 Uiso 1 1 d R

loop_
_atom_site_aniso_label
_atom_site_aniso_U_11
_atom_site_aniso_U_22
_atom_site_aniso_U_33
_atom_site_aniso_U_23
_atom_site_aniso_U_13
_atom_site_aniso_U_12
Sc1 0.02171(14) 0.02395(14) 0.02786(15) 0.00055(11) 0.00887(11) 0.00059(11)
O1 0.0298(6) 0.0294(6) 0.0366(6) -0.0053(5) 0.0040(5) 0.0015(5)
N1 0.0353(8) 0.0404(8) 0.0399(8) -0.0118(7) 0.0036(6) 0.0061(6)
N2 0.0338(8) 0.0428(8) 0.0394(8) -0.0113(7) 0.0016(6) 0.0085(6)
N3 0.0229(6) 0.0317(7) 0.0331(7) -0.0042(6) 0.0077(5) 0.0008(5)
N4 0.0264(7) 0.0305(7) 0.0320(7) -0.0056(5) 0.0084(5) -0.0010(5)
C1 0.0238(7) 0.0293(8) 0.0320(8) 0.0014(6) 0.0081(6) -0.0006(6)
C2 0.0249(7) 0.0298(8) 0.0308(8) 0.0006(6) 0.0081(6) -0.0008(6)
C3 0.0228(7) 0.0343(8) 0.0343(8) -0.0034(7) 0.0085(6) 0.0057(6)
C4 0.0310(9) 0.0389(9) 0.0434(10) -0.0064(8) 0.0063(7) 0.0035(7)
C5 0.0356(10) 0.0558(12) 0.0513(12) -0.0200(10) -0.0005(8) 0.0050(9)
C6 0.0462(11) 0.0768(15) 0.0353(10) -0.0095(10) -0.0013(8) 0.0181(11)
C7 0.0465(11) 0.0633(13) 0.0392(10) 0.0088(9) 0.0114(9) 0.0145(10)
C8 0.0316(9) 0.0434(10) 0.0352(9) 0.0013(7) 0.0106(7) 0.0057(7)
C9 0.0301(8) 0.0312(8) 0.0302(8) 0.0038(6) 0.0135(6) 0.0028(6)
C10 0.0309(9) 0.0458(10) 0.0341(9) -0.0039(7) 0.0085(7) 0.0034(7)
C11 0.0332(9) 0.0736(14) 0.0361(10) -0.0013(9) 0.0065(8) 0.0143(9)
C12 0.0504(12) 0.0703(15) 0.0477(11) 0.0244(10) 0.0205(10) 0.0309(11)
C13 0.0723(15) 0.0332(10) 0.0745(15) 0.0192(10) 0.0401(12) 0.0149(10)
C14 0.0406(10) 0.0340(9) 0.0611(12) 0.0062(8) 0.0244(9) -0.0006(8)
C15 0.0226(8) 0.0325(8) 0.0416(9) -0.0040(7) 0.0066(7) 0.0023(6)
C16 0.0351(9) 0.0403(10) 0.0410(10) 0.0042(8) -0.0004(8) -0.0007(8)
C17 0.0357(9) 0.0430(10) 0.0410(10) -0.0027(8) 0.0089(8) -0.0077(8)
C18 0.0279(8) 0.0233(7) 0.0343(8) 0.0000(6) 0.0125(6) -0.0003(6)
C19 0.0301(8) 0.0356(9) 0.0391(9) -0.0052(7) 0.0149(7) 0.0014(7)
C20 0.0357(9) 0.0368(9) 0.0428(10) -0.0041(8) 0.0102(8) 0.0066(7)
C21 0.0460(11) 0.0439(11) 0.0589(12) -0.0097(9) 0.0165(9) 0.0102(9)
C22 0.0702(16) 0.0583(14) 0.0812(17) -0.0059(12) 0.0122(13) 0.0303(12)
C23 0.0314(8) 0.0343(9) 0.0350(9) -0.0086(7) 0.0072(7) 0.0005(7)
C24 0.0446(10) 0.0399(10) 0.0492(11) -0.0165(8) 0.0108(9) -0.0008(8)
C25 0.0503(11) 0.0476(11) 0.0338(9) -0.0035(8) 0.0096(8) 0.0040(9)
C26 0.0372(9) 0.0346(9) 0.0346(9) 0.0066(7) 0.0147(7) -0.0049(7)
C27 0.0360(9) 0.0282(8) 0.0471(10) 0.0097(7) 0.0209(8) 0.0022(7)
C28 0.0429(10) 0.0302(8) 0.0446(10) -0.0019(7) 0.0220(8) -0.0116(7)
C29 0.0279(8) 0.0391(9) 0.0445(10) 0.0070(8) 0.0156(7) -0.0054(7)
C30 0.0379(9) 0.0323(8) 0.0432(10) 0.0060(7) 0.0231(8) 0.0008(7)
C31 0.0599(13) 0.0708(14) 0.0344(10) 0.0081(10) 0.0105(9) -0.0138(11)
C32 0.0498(12) 0.0364(10) 0.0941(17) 0.0223(11) 0.0378(12) 0.0126(9)
C33 0.0832(16) 0.0432(11) 0.0670(14) -0.0149(10) 0.0376(13) -0.0306(11)
C34 0.0287(10) 0.0845(16) 0.0723(15) 0.0206(13) 0.0150(10) -0.0068(10)
C35 0.0689(14) 0.0453(11) 0.0653(13) 0.0037(10) 0.0463(12) 0.0068(10)
K1 0.03186(18) 0.02882(18) 0.0395(2) -0.00277(14) 0.01087(15) -0.00082(14)
O2 0.0562(8) 0.0440(7) 0.0406(7) 0.0042(6) -0.0085(6) 0.0082(6)
O3 0.0317(7) 0.0527(8) 0.0742(10) 0.0112(7) 0.0098(7) 0.0079(6)
O4 0.0345(6) 0.0421(7) 0.0468(7) -0.0036(6) 0.0118(5) -0.0060(5)
O5 0.0745(10) 0.0380(7) 0.0632(9) -0.0136(6) 0.0373(8) -0.0172(7)
O6 0.0338(6) 0.0330(6) 0.0403(6) 0.0003(5) 0.0116(5) -0.0013(5)
O7 0.0413(7) 0.0432(7) 0.0438(7) -0.0020(6) 0.0164(6) 0.0016(6)
N5 0.0466(9) 0.0324(7) 0.0316(7) -0.0013(6) 0.0109(6) 0.0051(6)
N6 0.0676(12) 0.0411(9) 0.0760(12) -0.0073(9) 0.0436(10) 0.0047(8)
C36 0.0734(14) 0.0439(11) 0.0364(10) -0.0106(8) 0.0055(10) 0.0094(10)
C37 0.0794(16) 0.0578(13) 0.0304(10) -0.0024(9) -0.0001(10) 0.0085(11)
C38 0.0667(15) 0.0509(12) 0.0576(13) 0.0067(10) -0.0203(12) 0.0098(11)
C39 0.0383(11) 0.0549(13) 0.0947(19) 0.0179(13) -0.0176(12) 0.0002(10)
C40 0.0415(12) 0.0776(17) 0.1004(19) 0.0348(15) 0.0294(13) 0.0263(12)
C41 0.0829(18) 0.0498(13) 0.111(2) 0.0138(14) 0.0613(17) 0.0285(13)
C42 0.0572(12) 0.0482(11) 0.0511(11) 0.0057(9) 0.0330(10) 0.0108(9)
C43 0.0355(10) 0.0511(11) 0.0689(13) 0.0090(10) 0.0241(9) -0.0001(8)
C44 0.0458(11) 0.0499(11) 0.0462(11) 0.0024(9) 0.0092(9) -0.0219(9)
C45 0.0655(13) 0.0401(10) 0.0502(11) -0.0081(9) 0.0198(10) -0.0248(10)
C46 0.106(2) 0.0354(11) 0.114(2) -0.0253(13) 0.0647(18) -0.0139(12)
C47 0.106(2) 0.0481(13) 0.108(2) -0.0358(14) 0.0699(18) -0.0131(13)
C48 0.0461(10) 0.0342(9) 0.0410(10) -0.0010(7) 0.0134(8) 0.0103(8)
C49 0.0502(11) 0.0289(9) 0.0448(10) -0.0005(7) 0.0121(8) 0.0036(8)
C50 0.0343(9) 0.0377(9) 0.0555(11) 0.0103(8) 0.0142(8) -0.0011(8)
C51 0.0361(10) 0.0543(11) 0.0457(11) 0.0130(9) 0.0164(8) 0.0013(8)
C52 0.0537(12) 0.0643(13) 0.0532(12) -0.0117(10) 0.0280(10) -0.0033(10)
C53 0.0643(14) 0.0550(13) 0.0761(15) -0.0098(11) 0.0474(12) 0.0038(11)

loop_
_atom_type_symbol
_atom_type_description
_atom_type_scat_dispersion_real
_atom_type_scat_dispersion_imag
_atom_type_scat_source
C C 0.0033 0.0016 'International Tables Vol C Tables 4.2.6.8 and 6.1.1.4'
H H 0.0000 0.0000 'International Tables Vol C Tables 4.2.6.8 and 6.1.1.4'
K K 0.2009 0.2494 'International Tables Vol C Tables 4.2.6.8 and 6.1.1.4'
N N 0.0061 0.0033 'International Tables Vol C Tables 4.2.6.8 and 6.1.1.4'
O O 0.0106 0.0060 'International Tables Vol C Tables 4.2.6.8 and 6.1.1.4'
Sc Sc 0.2519 0.3716 'International Tables Vol C Tables 4.2.6.8 and 6.1.1.4'

loop_
_geom_angle_atom_site_label_1
_geom_angle_atom_site_label_2
_geom_angle_atom_site_label_3
_geom_angle
O1 Sc1 N3 85.08(5)
O1 Sc1 N4 133.11(5)
O1 Sc1 C1 78.35(5)
O1 Sc1 C18 109.87(5)
O1 Sc1 C26 86.66(5)
O1 Sc1 C27 114.96(5)
O1 Sc1 C28 139.06(5)
O1 Sc1 C29 119.00(5)
O1 Sc1 C30 89.56(5)
N3 Sc1 N4 59.13(5)
N3 Sc1 C1 129.49(5)
N3 Sc1 C18 29.50(5)
N3 Sc1 C26 103.45(5)
N3 Sc1 C27 89.49(5)
N3 Sc1 C28 109.85(5)
N3 Sc1 C29 140.58(5)
N3 Sc1 C30 135.41(5)
N4 Sc1 C1 100.72(5)
N4 Sc1 C18 29.63(5)
N4 Sc1 C26 127.89(5)
N4 Sc1 C27 95.41(5)
N4 Sc1 C28 84.85(5)
N4 Sc1 C29 107.73(5)
N4 Sc1 C30 136.98(5)
C1 Sc1 C18 117.97(5)
C1 Sc1 C26 122.49(6)
C1 Sc1 C27 140.68(5)
C1 Sc1 C28 113.84(6)
C1 Sc1 C29 87.90(5)
C1 Sc1 C30 92.15(5)
C26 Sc1 C18 119.38(5)
C26 Sc1 C28 53.28(6)
C26 Sc1 C29 52.54(6)
C26 Sc1 C30 31.98(6)
C27 Sc1 C18 93.11(5)
C27 Sc1 C26 32.61(6)
C27 Sc1 C28 32.38(6)
C27 Sc1 C29 52.95(6)
C27 Sc1 C30 53.35(5)
C28 Sc1 C18 98.57(5)
C28 Sc1 C29 31.61(6)
C28 Sc1 C30 52.64(5)
C29 Sc1 C18 128.54(5)
C30 Sc1 C18 146.37(5)
C30 Sc1 C29 31.37(6)
N1 O1 Sc1 137.51(10)
N2 N1 O1 119.16(13)
N1 N2 C2 126.30(14)
C15 N3 Sc1 142.51(10)
C18 N3 Sc1 94.65(9)
C18 N3 C15 121.37(13)
C18 N4 Sc1 93.36(9)
C18 N4 C23 124.93(13)
C23 N4 Sc1 141.32(10)
C2 C1 Sc1 118.44(11)
C2 C1 C3 117.60(14)
C3 C1 Sc1 123.91(11)
N2 C2 C9 106.38(13)
C1 C2 N2 128.53(14)
C1 C2 C9 125.08(14)
C4 C3 C1 121.91(15)
C4 C3 C8 116.16(16)
C8 C3 C1 121.69(15)
C3 C4 H4 118.5
C5 C4 C3 121.97(18)
C5 C4 H4 119.4
C4 C5 H5 119.7
C6 C5 C4 120.56(19)
C6 C5 H5 119.7
C5 C6 H6 119.6
C5 C6 C7 118.91(18)
C7 C6 H6 121.5
C6 C7 H7 120.2
C6 C7 C8 120.74(19)
C8 C7 H7 119.1
C3 C8 H8 119.2
C7 C8 C3 121.64(18)
C7 C8 H8 119.2
C10 C9 C2 120.43(15)
C10 C9 C14 117.03(16)
C14 C9 C2 122.40(15)
C9 C10 H10 119.0
C11 C10 C9 121.92(18)
C11 C10 H10 119.0
C10 C11 H11 118.9
C12 C11 C10 120.26(19)
C12 C11 H11 120.9
C11 C12 H12 120.4
C11 C12 C13 119.29(18)
C13 C12 H12 120.4
C12 C13 H13 121.3
C12 C13 C14 120.77(19)
C14 C13 H13 117.9
C9 C14 H14 119.2
C13 C14 C9 120.71(19)
C13 C14 H14 120.1
N3 C15 H15 109.5
N3 C15 C16 110.05(13)
N3 C15 C17 110.67(14)
C16 C15 H15 107.9
C16 C15 C17 110.00(14)
C17 C15 H15 108.7
C15 C16 H16A 109.2
C15 C16 H16B 111.3
C15 C16 H16C 107.7
H16A C16 H16B 109.6
H16A C16 H16C 109.5
H16B C16 H16C 109.4
C15 C17 H17A 109.5
C15 C17 H17B 109.5
C15 C17 H17C 109.5
H17A C17 H17B 109.5
H17A C17 H17C 109.5
H17B C17 H17C 109.5
N3 C18 Sc1 55.85(8)
N3 C18 N4 112.85(13)
N3 C18 C19 122.00(14)
N4 C18 Sc1 57.01(8)
N4 C18 C19 125.02(14)
C19 C18 Sc1 176.81(12)
C18 C19 H19A 108.9
C18 C19 H19B 109.3
C18 C19 C20 111.64(14)
H19A C19 H19B 108.0
C20 C19 H19A 109.3
C20 C19 H19B 109.6
C19 C20 H20A 108.3
C19 C20 H20B 109.2
H20A C20 H20B 107.8
C21 C20 C19 113.09(15)
C21 C20 H20A 109.0
C21 C20 H20B 109.4
C20 C21 H21A 108.5
C20 C21 H21B 108.2
H21A C21 H21B 107.3
C22 C21 C20 112.94(19)
C22 C21 H21A 108.9
C22 C21 H21B 110.8
C21 C22 H22A 109.7
C21 C22 H22B 113.2
C21 C22 H22C 105.6
H22A C22 H22B 109.4
H22A C22 H22C 109.5
H22B C22 H22C 109.4
N4 C23 H23 104.9
N4 C23 C24 117.37(15)
N4 C23 C25 112.49(14)
C24 C23 H23 105.6
C25 C23 H23 104.1
C25 C23 C24 111.00(15)
C23 C24 H24A 109.4
C23 C24 H24B 110.4
C23 C24 H24C 108.7
H24A C24 H24B 109.5
H24A C24 H24C 109.4
H24B C24 H24C 109.4
C23 C25 H25A 110.1
C23 C25 H25B 108.6
C23 C25 H25C 109.7
H25A C25 H25B 109.4
H25A C25 H25C 109.5
H25B C25 H25C 109.4
C27 C26 Sc1 73.13(9)
C27 C26 C31 126.75(17)
C30 C26 Sc1 75.91(9)
C30 C26 C27 108.17(15)
C30 C26 C31 124.98(17)
C31 C26 Sc1 119.80(12)
C26 C27 Sc1 74.26(9)
C26 C27 C28 107.47(15)
C26 C27 C32 126.33(18)
C28 C27 Sc1 75.81(9)
C28 C27 C32 126.11(18)
C32 C27 Sc1 118.60(11)
C27 C28 Sc1 71.81(9)
C27 C28 C33 126.68(18)
C29 C28 Sc1 75.56(9)
C29 C28 C27 107.73(15)
C29 C28 C33 125.26(19)
C33 C28 Sc1 123.59(12)
C28 C29 Sc1 72.83(9)
C28 C29 C34 126.25(18)
C30 C29 Sc1 73.40(9)
C30 C29 C28 108.63(15)
C30 C29 C34 124.14(18)
C34 C29 Sc1 128.76(12)
C26 C30 Sc1 72.11(9)
C26 C30 C35 126.90(18)
C29 C30 Sc1 75.23(9)
C29 C30 C26 108.00(15)
C29 C30 C35 124.87(17)
C35 C30 Sc1 122.89(12)
C26 C31 H31A 107.1
C26 C31 H31B 110.5
C26 C31 H31C 110.8
H31A C31 H31B 109.5
H31A C31 H31C 109.5
H31B C31 H31C 109.4
C27 C32 H32A 109.5
C27 C32 H32B 109.5
C27 C32 H32C 109.5
H32A C32 H32B 109.5
H32A C32 H32C 109.5
H32B C32 H32C 109.5
C28 C33 H33A 111.6
C28 C33 H33B 109.3
C28 C33 H33C 107.4
H33A C33 H33B 109.6
H33A C33 H33C 109.4
H33B C33 H33C 109.5
C29 C34 H34A 109.5
C29 C34 H34B 109.5
C29 C34 H34C 109.5
H34A C34 H34B 109.5
H34A C34 H34C 109.5
H34B C34 H34C 109.5
C30 C35 H35A 110.4
C30 C35 H35B 108.5
C30 C35 H35C 109.7
H35A C35 H35B 109.5
H35A C35 H35C 109.4
H35B C35 H35C 109.4
O2 K1 O3 60.78(4)
O2 K1 O4 100.30(4)
O2 K1 O5 137.54(4)
O2 K1 O6 91.66(4)
O2 K1 O7 116.97(4)
O2 K1 N5 60.62(4)
O2 K1 N6 120.60(5)
O3 K1 O4 126.13(4)
O3 K1 O5 99.41(5)
O3 K1 O7 91.96(4)
O3 K1 N5 120.97(4)
O3 K1 N6 60.15(5)
O4 K1 O5 59.34(4)
O4 K1 N5 59.99(4)
O4 K1 N6 118.73(4)
O5 K1 N5 118.98(4)
O5 K1 N6 59.68(5)
O6 K1 O3 127.47(4)
O6 K1 O4 100.78(4)
O6 K1 O5 126.71(4)
O6 K1 O7 59.99(4)
O6 K1 N5 60.60(4)
O6 K1 N6 119.63(4)
O7 K1 O4 137.11(4)
O7 K1 O5 99.64(4)
O7 K1 N5 120.40(4)
O7 K1 N6 59.97(4)
N5 K1 N6 178.58(5)
C37 O2 K1 112.55(11)
C38 O2 K1 113.72(12)
C38 O2 C37 111.15(17)
C39 O3 K1 112.84(11)
C40 O3 K1 117.73(13)
C40 O3 C39 112.84(19)
C43 O4 K1 117.63(10)
C44 O4 K1 116.87(11)
C44 O4 C43 111.87(15)
C45 O5 K1 112.01(10)
C46 O5 K1 114.51(14)
C46 O5 C45 111.69(16)
C49 O6 K1 118.42(10)
C49 O6 C50 112.52(13)
C50 O6 K1 112.85(10)
C51 O7 K1 115.83(10)
C52 O7 K1 113.63(11)
C52 O7 C51 112.35(15)
C36 N5 K1 109.08(11)
C36 N5 C42 109.16(16)
C42 N5 K1 109.99(10)
C48 N5 K1 107.94(10)
C48 N5 C36 110.80(14)
C48 N5 C42 109.85(15)
C41 N6 K1 107.97(13)
C41 N6 C47 110.6(2)
C41 N6 C53 110.44(19)
C47 N6 K1 109.66(13)
C53 N6 K1 109.05(11)
C53 N6 C47 109.1(2)
N5 C36 H36A 108.2
N5 C36 H36B 109.0
N5 C36 C37 112.25(16)
H36A C36 H36B 107.9
C37 C36 H36A 106.3
C37 C36 H36B 112.9
O2 C37 C36 108.15(17)
O2 C37 H37A 107.7
O2 C37 H37B 111.4
C36 C37 H37A 108.5
C36 C37 H37B 113.0
H37A C37 H37B 107.9
O2 C38 H38A 110.9
O2 C38 H38B 109.3
O2 C38 C39 109.55(19)
H38A C38 H38B 108.4
C39 C38 H38A 108.8
C39 C38 H38B 109.8
O3 C39 C38 108.82(18)
O3 C39 H39A 108.9
O3 C39 H39B 111.2
C38 C39 H39A 108.6
C38 C39 H39B 111.0
H39A C39 H39B 108.3
O3 C40 H40A 109.0
O3 C40 H40B 109.9
O3 C40 C41 109.31(19)
H40A C40 H40B 108.3
C41 C40 H40A 110.4
C41 C40 H40B 109.9
N6 C41 C40 113.77(18)
N6 C41 H41A 109.6
N6 C41 H41B 108.0
C40 C41 H41A 109.4
C40 C41 H41B 108.2
H41A C41 H41B 107.7
N5 C42 H42A 108.7
N5 C42 H42B 108.7
N5 C42 C43 114.27(15)
H42A C42 H42B 107.6
C43 C42 H42A 108.7
C43 C42 H42B 108.7
O4 C43 C42 109.14(16)
O4 C43 H43A 109.8
O4 C43 H43B 110.4
C42 C43 H43A 110.4
C42 C43 H43B 109.0
H43A C43 H43B 108.1
O4 C44 H44A 109.4
O4 C44 H44B 110.4
O4 C44 C45 108.98(16)
H44A C44 H44B 108.2
C45 C44 H44A 109.6
C45 C44 H44B 110.2
O5 C45 C44 109.57(16)
O5 C45 H45A 110.4
O5 C45 H45B 110.5
C44 C45 H45A 108.7
C44 C45 H45B 109.7
H45A C45 H45B 107.9
O5 C46 H46A 107.8
O5 C46 H46B 111.3
O5 C46 C47 108.9(2)
H46A C46 H46B 107.6
C47 C46 H46A 107.3
C47 C46 H46B 113.8
N6 C47 C46 112.8(2)
N6 C47 H47A 109.0
N6 C47 H47B 107.7
C46 C47 H47A 106.9
C46 C47 H47B 112.7
H47A C47 H47B 107.6
N5 C48 H48A 108.4
N5 C48 H48B 109.6
N5 C48 C49 113.63(15)
H48A C48 H48B 107.9
C49 C48 H48A 108.6
C49 C48 H48B 108.6
O6 C49 C48 109.11(14)
O6 C49 H49A 109.9
O6 C49 H49B 109.9
C48 C49 H49A 109.9
C48 C49 H49B 109.9
H49A C49 H49B 108.3
O6 C50 H50A 110.3
O6 C50 H50B 109.5
O6 C50 C51 108.29(14)
H50A C50 H50B 108.3
C51 C50 H50A 110.7
C51 C50 H50B 109.8
O7 C51 C50 108.58(15)
O7 C51 H51A 110.0
O7 C51 H51B 109.7
C50 C51 H51A 110.8
C50 C51 H51B 109.4
H51A C51 H51B 108.3
O7 C52 H52A 110.2
O7 C52 H52B 110.5
O7 C52 C53 108.51(18)
H52A C52 H52B 108.4
C53 C52 H52A 110.5
C53 C52 H52B 108.7
N6 C53 C52 113.18(17)
N6 C53 H53A 107.7
N6 C53 H53B 109.0
C52 C53 H53A 109.3
C52 C53 H53B 109.8
H53A C53 H53B 107.8

loop_
_geom_bond_atom_site_label_1
_geom_bond_atom_site_label_2
_geom_bond_distance
Sc1 O1 2.0275(11)
Sc1 N3 2.2352(13)
Sc1 N4 2.2617(13)
Sc1 C1 2.3006(16)
Sc1 C18 2.6919(15)
Sc1 C26 2.5337(16)
Sc1 C27 2.5191(16)
Sc1 C28 2.5708(16)
Sc1 C29 2.6057(16)
Sc1 C30 2.5824(16)
O1 N1 1.3379(17)
N1 N2 1.262(2)
N2 C2 1.433(2)
N3 C15 1.464(2)
N3 C18 1.330(2)
N4 C18 1.333(2)
N4 C23 1.466(2)
C1 C2 1.366(2)
C1 C3 1.488(2)
C2 C9 1.500(2)
C3 C4 1.400(2)
C3 C8 1.400(2)
C4 H4 0.9297
C4 C5 1.387(3)
C5 H5 0.9500
C5 C6 1.375(3)
C6 H6 0.9306
C6 C7 1.378(3)
C7 H7 0.9291
C7 C8 1.388(3)
C8 H8 0.9500
C9 C10 1.391(2)
C9 C14 1.394(2)
C10 H10 0.9500
C10 C11 1.385(3)
C11 H11 0.9297
C11 C12 1.368(3)
C12 H12 0.9500
C12 C13 1.375(3)
C13 H13 0.9312
C13 C14 1.394(3)
C14 H14 0.9312
C15 H15 0.9806
C15 C16 1.516(2)
C15 C17 1.523(2)
C16 H16A 0.9588
C16 H16B 0.9598
C16 H16C 0.9606
C17 H17A 0.9800
C17 H17B 0.9800
C17 H17C 0.9800
C18 C19 1.522(2)
C19 H19A 0.9688
C19 H19B 0.9706
C19 C20 1.540(2)
C20 H20A 0.9708
C20 H20B 0.9703
C20 C21 1.519(2)
C21 H21A 0.9706
C21 H21B 0.9703
C21 C22 1.515(3)
C22 H22A 0.9602
C22 H22B 0.9614
C22 H22C 0.9599
C23 H23 0.9810
C23 C24 1.532(2)
C23 C25 1.525(3)
C24 H24A 0.9592
C24 H24B 0.9602
C24 H24C 0.9610
C25 H25A 0.9593
C25 H25B 0.9610
C25 H25C 0.9601
C26 C27 1.419(2)
C26 C30 1.410(2)
C26 C31 1.505(3)
C27 C28 1.420(3)
C27 C32 1.499(2)
C28 C29 1.410(2)
C28 C33 1.501(3)
C29 C30 1.403(3)
C29 C34 1.511(3)
C30 C35 1.506(2)
C31 H31A 0.9595
C31 H31B 0.9604
C31 H31C 0.9609
C32 H32A 0.9800
C32 H32B 0.9800
C32 H32C 0.9800
C33 H33A 0.9600
C33 H33B 0.9589
C33 H33C 0.9603
C34 H34A 0.9800
C34 H34B 0.9800
C34 H34C 0.9800
C35 H35A 0.9598
C35 H35B 0.9596
C35 H35C 0.9615
K1 O2 2.8070(14)
K1 O3 2.8169(13)
K1 O4 2.8240(12)
K1 O5 2.8880(13)
K1 O6 2.8084(12)
K1 O7 2.8194(13)
K1 N5 3.0107(14)
K1 N6 3.0504(16)
O2 C37 1.425(3)
O2 C38 1.420(2)
O3 C39 1.429(3)
O3 C40 1.417(3)
O4 C43 1.428(2)
O4 C44 1.413(2)
O5 C45 1.424(2)
O5 C46 1.422(3)
O6 C49 1.416(2)
O6 C50 1.428(2)
O7 C51 1.425(2)
O7 C52 1.421(2)
N5 C36 1.469(2)
N5 C42 1.472(2)
N5 C48 1.466(2)
N6 C41 1.472(3)
N6 C47 1.479(3)
N6 C53 1.473(3)
C36 H36A 0.9702
C36 H36B 0.9692
C36 C37 1.502(3)
C37 H37A 0.9711
C37 H37B 0.9691
C38 H38A 0.9699
C38 H38B 0.9699
C38 C39 1.483(4)
C39 H39A 0.9690
C39 H39B 0.9707
C40 H40A 0.9698
C40 H40B 0.9701
C40 C41 1.500(4)
C41 H41A 0.9702
C41 H41B 0.9701
C42 H42A 0.9900
C42 H42B 0.9900
C42 C43 1.490(3)
C43 H43A 0.9702
C43 H43B 0.9699
C44 H44A 0.9705
C44 H44B 0.9703
C44 C45 1.483(3)
C45 H45A 0.9698
C45 H45B 0.9697
C46 H46A 0.9702
C46 H46B 0.9700
C46 C47 1.504(3)
C47 H47A 0.9704
C47 H47B 0.9695
C48 H48A 0.9686
C48 H48B 0.9709
C48 C49 1.512(3)
C49 H49A 0.9900
C49 H49B 0.9900
C50 H50A 0.9706
C50 H50B 0.9699
C50 C51 1.489(3)
C51 H51A 0.9701
C51 H51B 0.9700
C52 H52A 0.9705
C52 H52B 0.9688
C52 C53 1.498(3)
C53 H53A 0.9698
C53 H53B 0.9697

loop_
_geom_torsion_atom_site_label_1
_geom_torsion_atom_site_label_2
_geom_torsion_atom_site_label_3
_geom_torsion_atom_site_label_4
_geom_torsion
Sc1 O1 N1 N2 -27.5(2)
Sc1 N3 C15 C16 41.1(2)
Sc1 N3 C15 C17 -80.7(2)
Sc1 N3 C18 N4 -0.99(14)
Sc1 N3 C18 C19 -177.19(13)
Sc1 N4 C18 N3 0.98(13)
Sc1 N4 C18 C19 177.04(14)
Sc1 N4 C23 C24 -131.10(16)
Sc1 N4 C23 C25 98.27(19)
Sc1 C1 C2 N2 18.6(2)
Sc1 C1 C2 C9 -159.89(12)
Sc1 C1 C3 C4 43.8(2)
Sc1 C1 C3 C8 -130.37(14)
Sc1 C26 C27 C28 -69.16(11)
Sc1 C26 C27 C32 114.21(17)
Sc1 C26 C30 C29 67.26(11)
Sc1 C26 C30 C35 -118.11(17)
Sc1 C27 C28 C29 -67.63(11)
Sc1 C27 C28 C33 118.78(17)
Sc1 C28 C29 C30 -65.18(12)
Sc1 C28 C29 C34 125.88(18)
Sc1 C29 C30 C26 -65.19(11)
Sc1 C29 C30 C35 120.05(17)
O1 N1 N2 C2 -6.1(3)
N1 N2 C2 C1 5.8(3)
N1 N2 C2 C9 -175.56(17)
N2 C2 C9 C10 -135.53(16)
N2 C2 C9 C14 39.9(2)
N3 C18 C19 C20 77.96(19)
N4 C18 C19 C20 -97.76(19)
C1 C2 C9 C10 43.2(2)
C1 C2 C9 C14 -141.32(18)
C1 C3 C4 C5 -175.45(16)
C1 C3 C8 C7 174.00(15)
C2 C1 C3 C4 -133.50(16)
C2 C1 C3 C8 52.4(2)
C2 C9 C10 C11 176.06(16)
C2 C9 C14 C13 -177.35(17)
C3 C1 C2 N2 -164.01(15)
C3 C1 C2 C9 17.5(2)
C3 C4 C5 C6 1.7(3)
C4 C3 C8 C7 -0.5(2)
C4 C5 C6 C7 -0.9(3)
C5 C6 C7 C8 -0.5(3)
C6 C7 C8 C3 1.2(3)
C8 C3 C4 C5 -1.0(2)
C9 C10 C11 C12 1.0(3)
C10 C9 C14 C13 -1.7(3)
C10 C11 C12 C13 -0.9(3)
C11 C12 C13 C14 -0.5(3)
C12 C13 C14 C9 1.9(3)
C14 C9 C10 C11 0.4(3)
C15 N3 C18 Sc1 -169.10(16)
C15 N3 C18 N4 -170.09(14)
C15 N3 C18 C19 13.7(2)
C18 N3 C15 C16 -156.99(15)
C18 N3 C15 C17 81.22(18)
C18 N4 C23 C24 58.1(2)
C18 N4 C23 C25 -72.5(2)
C18 C19 C20 C21 173.34(15)
C19 C20 C21 C22 172.93(18)
C23 N4 C18 Sc1 174.23(17)
C23 N4 C18 N3 175.21(14)
C23 N4 C18 C19 -8.7(2)
C26 C27 C28 Sc1 68.10(11)
C26 C27 C28 C29 0.48(18)
C26 C27 C28 C33 -173.12(16)
C27 C26 C30 Sc1 -66.59(11)
C27 C26 C30 C29 0.67(18)
C27 C26 C30 C35 175.30(16)
C27 C28 C29 Sc1 65.12(11)
C27 C28 C29 C30 -0.07(18)
C27 C28 C29 C34 -169.01(17)
C28 C29 C30 Sc1 64.81(11)
C28 C29 C30 C26 -0.38(18)
C28 C29 C30 C35 -175.14(16)
C30 C26 C27 Sc1 68.45(11)
C30 C26 C27 C28 -0.71(18)
C30 C26 C27 C32 -177.34(16)
C31 C26 C27 Sc1 -114.94(17)
C31 C26 C27 C28 175.90(16)
C31 C26 C27 C32 -0.7(3)
C31 C26 C30 Sc1 116.72(17)
C31 C26 C30 C29 -176.01(16)
C31 C26 C30 C35 -1.4(3)
C32 C27 C28 Sc1 -115.26(17)
C32 C27 C28 C29 177.12(16)
C32 C27 C28 C33 3.5(3)
C33 C28 C29 Sc1 -121.17(17)
C33 C28 C29 C30 173.64(16)
C33 C28 C29 C34 4.7(3)
C34 C29 C30 Sc1 -125.96(17)
C34 C29 C30 C26 168.85(16)
C34 C29 C30 C35 -5.9(3)
K1 O2 C37 C36 62.09(19)
K1 O2 C38 C39 -48.8(2)
K1 O3 C39 C38 -50.7(2)
K1 O3 C40 C41 51.7(2)
K1 O4 C43 C42 51.47(18)
K1 O4 C44 C45 -45.84(18)
K1 O5 C45 C44 -52.43(18)
K1 O5 C46 C47 57.1(3)
K1 O6 C49 C48 47.59(17)
K1 O6 C50 C51 -55.62(16)
K1 O7 C51 C50 -43.76(17)
K1 O7 C52 C53 62.01(18)
K1 N5 C36 C37 38.6(2)
K1 N5 C42 C43 41.11(19)
K1 N5 C48 C49 46.73(16)
K1 N6 C41 C40 43.8(2)
K1 N6 C47 C46 41.7(3)
K1 N6 C53 C52 36.5(2)
O2 C38 C39 O3 67.7(2)
O3 C40 C41 N6 -65.7(3)
O4 C44 C45 O5 66.2(2)
O5 C46 C47 N6 -68.2(3)
O6 C50 C51 O7 66.37(18)
O7 C52 C53 N6 -67.5(2)
N5 C36 C37 O2 -69.4(2)
N5 C42 C43 O4 -62.8(2)
N5 C48 C49 O6 -65.09(19)
C36 N5 C42 C43 160.76(16)
C36 N5 C48 C49 -72.65(19)
C37 O2 C38 C39 -177.10(18)
C38 O2 C37 C36 -169.04(17)
C39 O3 C40 C41 -174.06(18)
C40 O3 C39 C38 172.79(17)
C41 N6 C47 C46 -77.3(3)
C41 N6 C53 C52 155.0(2)
C42 N5 C36 C37 -81.6(2)
C42 N5 C48 C49 166.66(15)
C43 O4 C44 C45 174.37(15)
C44 O4 C43 C42 -169.07(15)
C45 O5 C46 C47 -174.2(2)
C46 O5 C45 C44 177.61(19)
C47 N6 C41 C40 163.78(19)
C47 N6 C53 C52 -83.2(2)
C48 N5 C36 C37 157.31(18)
C48 N5 C42 C43 -77.57(19)
C49 O6 C50 C51 167.16(15)
C50 O6 C49 C48 -177.78(14)
C51 O7 C52 C53 -164.03(16)
C52 O7 C51 C50 -176.65(15)
C53 N6 C41 C40 -75.4(2)
C53 N6 C47 C46 161.1(2)
